data_4507349
loop_
_publ_author_name
'Zhang, Yu'
'Guo, Beibei'
'Li, Li'
'Liu, Shaofeng'
'Li, Gang'

_publ_section_title
;
 Construction and Properties of Six Metal--Organic Frameworks Based on the
 Newly Designed 2-(p-Bromophenyl)-Imidazole Dicarboxylate Ligand
;
_journal_issue 1
_journal_name_full 'Crystal Growth &amp; Design'
_journal_page_first 367
_journal_paper_doi 10.1021/cg301570p
_journal_volume 13
_journal_year 2013
_chemical_formula_moiety 'C11 H9 Br Ca N2 O6'
_chemical_formula_sum 'C11 H9 Br Ca N2 O6'
_chemical_formula_weight 385.19
_chemical_name_systematic
;
 ? 
;
_space_group_crystal_system monoclinic
_space_group_IT_number 14
_space_group_name_Hall '-P 2ybc'
_space_group_name_H-M_alt 'P 1 21/c 1'
_symmetry_space_group_name_Hall '-P 2ybc'
_symmetry_space_group_name_H-M 'P 1 21/c 1'
_atom_sites_solution_hydrogens geom
_atom_sites_solution_primary direct
_atom_sites_solution_secondary difmap
_audit_creation_date 2012-05-28
_audit_creation_method
;
  Olex2 1.2-ac2
  (compiled 2012.03.06 svn.r2239, GUI svn.r4109)
;
_cell_angle_alpha 90.00
_cell_angle_beta 102.908(6)
_cell_angle_gamma 90.00
_cell_formula_units_Z 4
_cell_length_a 15.4496(9)
_cell_length_b 6.9102(4)
_cell_length_c 12.9227(7)
_cell_measurement_reflns_used 1564
_cell_measurement_temperature 291(2)
_cell_measurement_theta_max 26.3151
_cell_measurement_theta_min 2.9419
_cell_volume 1344.76(14)
_computing_cell_refinement
;
CrysAlisPro, Agilent Technologies,
Version 1.171.35.19 (release 27-10-2011 CrysAlis171 .NET)
(compiled Oct 27 2011,15:02:11)
;
_computing_data_collection
;
CrysAlisPro, Agilent Technologies,
Version 1.171.35.19 (release 27-10-2011 CrysAlis171 .NET)
(compiled Oct 27 2011,15:02:11)
;
_computing_data_reduction
;
CrysAlisPro, Agilent Technologies,
Version 1.171.35.19 (release 27-10-2011 CrysAlis171 .NET)
(compiled Oct 27 2011,15:02:11)
;
_computing_molecular_graphics
;
O. V. Dolomanov, L. J. Bourhis, R. J. Gildea, J. A. K. Howard and H. Puschmann,
OLEX2: a complete structure solution, refinement and analysis program.
J. Appl. Cryst. (2009). 42, 339-341.
;
_computing_publication_material
;
O. V. Dolomanov, L. J. Bourhis, R. J. Gildea, J. A. K. Howard and H. Puschmann,
OLEX2: a complete structure solution, refinement and analysis program.
J. Appl. Cryst. (2009). 42, 339-341.
;
_computing_structure_refinement
;
SHELXL, G.M. Sheldrick, Acta Cryst.
(2008). A64, 112-122
;
_computing_structure_solution
;
SHELXS, G.M. Sheldrick, Acta Cryst.
(2008). A64, 112-122
;
_diffrn_ambient_temperature 291.15
_diffrn_detector_area_resol_mean 16.2312
_diffrn_measured_fraction_theta_full 0.999
_diffrn_measured_fraction_theta_max 0.999
_diffrn_measurement_details
;
  1 omega  -24.00   11.00   1.0000   12.0000
omega____ theta____ kappa____ phi______ frames
    -       19.9448  -57.0000   90.0000 35

  2 omega   35.00   66.00   1.0000   12.0000
omega____ theta____ kappa____ phi______ frames
    -       19.9448  178.0000  120.0000 31

  3 omega   24.00   79.00   1.0000   12.0000
omega____ theta____ kappa____ phi______ frames
    -       19.9448   37.0000    0.0000 55

  4 omega   -5.00   79.00   1.0000   12.0000
omega____ theta____ kappa____ phi______ frames
    -       19.9448   37.0000  -60.0000 84

  5 omega  -53.00  -19.00   1.0000   12.0000
omega____ theta____ kappa____ phi______ frames
    -       19.9448  -37.0000 -180.0000 34
;
_diffrn_measurement_device_type 'Xcalibur, Eos, Gemini'
_diffrn_measurement_method '\w scans'
_diffrn_orient_matrix_UB_11 -0.0209152000
_diffrn_orient_matrix_UB_12 0.0341200000
_diffrn_orient_matrix_UB_13 0.0401141000
_diffrn_orient_matrix_UB_21 -0.0317062000
_diffrn_orient_matrix_UB_22 0.0505499000
_diffrn_orient_matrix_UB_23 -0.0388100000
_diffrn_orient_matrix_UB_31 -0.0280033000
_diffrn_orient_matrix_UB_32 -0.0824003000
_diffrn_orient_matrix_UB_33 -0.0073185000
_diffrn_radiation_monochromator graphite
_diffrn_radiation_type 'Mo K\a'
_diffrn_radiation_wavelength 0.7107
_diffrn_reflns_av_R_equivalents 0.0426
_diffrn_reflns_av_unetI/netI 0.0618
_diffrn_reflns_limit_h_max 17
_diffrn_reflns_limit_h_min -19
_diffrn_reflns_limit_k_max 8
_diffrn_reflns_limit_k_min -6
_diffrn_reflns_limit_l_max 14
_diffrn_reflns_limit_l_min -16
_diffrn_reflns_number 5628
_diffrn_reflns_theta_full 26.37
_diffrn_reflns_theta_max 26.37
_diffrn_reflns_theta_min 3.22
_diffrn_source 'Enhance (Mo) X-ray Source'
_diffrn_source_current n/a
_diffrn_source_voltage n/a
_exptl_absorpt_coefficient_mu 3.467
_exptl_absorpt_correction_T_max 1.00000
_exptl_absorpt_correction_T_min 0.36053
_exptl_absorpt_correction_type multi-scan
_exptl_absorpt_process_details
;
CrysAlisPro, Agilent Technologies,
Version 1.171.35.19 (release 27-10-2011 CrysAlis171 .NET)
(compiled Oct 27 2011,15:02:11)
Empirical absorption correction using spherical harmonics,
 implemented in SCALE3 ABSPACK scaling algorithm.
;
_exptl_crystal_density_diffrn 1.903
_exptl_crystal_density_method 'not measured'
_exptl_crystal_F_000 768
_exptl_crystal_size_max 0.20
_exptl_crystal_size_mid 0.18
_exptl_crystal_size_min 0.14
_refine_diff_density_max 0.688
_refine_diff_density_min -0.695
_refine_diff_density_rms 0.095
_refine_ls_extinction_method none
_refine_ls_goodness_of_fit_ref 1.025
_refine_ls_hydrogen_treatment mixed
_refine_ls_matrix_type full
_refine_ls_number_parameters 221
_refine_ls_number_reflns 2755
_refine_ls_number_restraints 4
_refine_ls_restrained_S_all 1.025
_refine_ls_R_factor_all 0.0622
_refine_ls_R_factor_gt 0.0431
_refine_ls_shift/su_max 0.001
_refine_ls_shift/su_mean 0.000
_refine_ls_structure_factor_coef Fsqd
_refine_ls_weighting_details 'calc w=1/[\s^2^(Fo^2^)+(0.0401P)^2^+0.0000P] where P=(Fo^2^+2Fc^2^)/3'
_refine_ls_weighting_scheme calc
_refine_ls_wR_factor_gt 0.0898
_refine_ls_wR_factor_ref 0.1008
_reflns_number_gt 2138
_reflns_number_total 2755
_reflns_threshold_expression >2sigma(I)
_cod_data_source_file cg301570p_si_002.cif
_cod_data_source_block zy174
_cod_original_cell_volume 1344.77(13)
_cod_database_code 4507349
_chemical_oxdiff_formula C20H20N4O4Ca
_reflns_odcompleteness_completeness 99.77
_reflns_odcompleteness_iscentric 1
_reflns_odcompleteness_theta 26.32

loop_
_space_group_symop_id
_space_group_symop_operation_xyz
1 'x, y, z'
2 '-x, y+1/2, -z+1/2'
3 '-x, -y, -z'
4 'x, -y-1/2, z-1/2'

loop_
_atom_site_label
_atom_site_type_symbol
_atom_site_fract_x
_atom_site_fract_y
_atom_site_fract_z
_atom_site_U_iso_or_equiv
_atom_site_adp_type
_atom_site_occupancy
_atom_site_symmetry_multiplicity
_atom_site_calc_flag
_atom_site_refinement_flags
Br1 Br 0.98019(3) 1.34230(8) 0.34009(4) 0.0666(2) Uani 1 1 d .
Ca1 Ca 0.43343(4) 0.65412(9) 0.76721(4) 0.01593(17) Uani 1 1 d .
O1 O 0.55785(13) 0.4940(3) 0.70034(16) 0.0228(5) Uani 1 1 d .
O2 O 0.57862(14) 0.8102(3) 0.71368(17) 0.0247(5) Uani 1 1 d .
O3 O 0.63566(16) 0.1961(3) 0.58693(16) 0.0267(5) Uani 1 1 d .
O4 O 0.61806(15) 0.2618(4) 0.41581(15) 0.0271(5) Uani 1 1 d .
O5 O 0.55019(17) 0.6105(4) 0.91969(19) 0.0327(6) Uani 1 1 d D
O6 O 0.26810(15) 0.5812(4) 0.71511(18) 0.0291(6) Uani 1 1 d D
H6A H 0.261(2) 0.526(6) 0.649(3) 0.044 Uiso 1 1 d .
N1 N 0.71340(17) 0.7957(4) 0.6025(2) 0.0202(6) Uani 1 1 d D
N2 N 0.73295(16) 0.5859(4) 0.48100(19) 0.0203(6) Uani 1 1 d .
C1 C 0.59650(19) 0.6469(4) 0.6817(2) 0.0171(7) Uani 1 1 d .
C2 C 0.66312(19) 0.6363(4) 0.6144(2) 0.0164(6) Uani 1 1 d .
C3 C 0.67707(18) 0.5059(5) 0.5386(2) 0.0162(6) Uani 1 1 d .
C4 C 0.64005(19) 0.3069(5) 0.5126(2) 0.0173(7) Uani 1 1 d .
C5 C 0.75335(19) 0.7607(5) 0.5219(2) 0.0194(7) Uani 1 1 d .
C6 C 0.8102(2) 0.9000(5) 0.4818(2) 0.0225(7) Uani 1 1 d .
C7 C 0.8473(3) 1.0581(6) 0.5402(3) 0.0365(9) Uani 1 1 d .
H7 H 0.842(2) 1.068(6) 0.609(3) 0.044 Uiso 1 1 d .
C8 C 0.8990(3) 1.1885(6) 0.4996(3) 0.0440(11) Uani 1 1 d .
H8 H 0.918(3) 1.305(6) 0.534(3) 0.053 Uiso 1 1 d .
C9 C 0.9123(2) 1.1610(6) 0.3993(3) 0.0359(9) Uani 1 1 d .
C10 C 0.8748(3) 1.0081(7) 0.3387(3) 0.0475(11) Uani 1 1 d .
H10 H 0.879(3) 1.002(6) 0.268(3) 0.057 Uiso 1 1 d .
C11 C 0.8239(3) 0.8764(6) 0.3796(3) 0.0393(10) Uani 1 1 d .
H11 H 0.805(2) 0.761(6) 0.342(3) 0.047 Uiso 1 1 d .
H5A H 0.580(3) 0.504(4) 0.921(3) 0.071(16) Uiso 1 1 d D
H5B H 0.546(4) 0.622(8) 0.986(2) 0.10(2) Uiso 1 1 d D
H1 H 0.710(3) 0.904(4) 0.632(3) 0.051(13) Uiso 1 1 d D
H6B H 0.239(3) 0.686(4) 0.710(4) 0.074(18) Uiso 1 1 d D

loop_
_atom_site_aniso_label
_atom_site_aniso_U_11
_atom_site_aniso_U_22
_atom_site_aniso_U_33
_atom_site_aniso_U_23
_atom_site_aniso_U_13
_atom_site_aniso_U_12
Br1 0.0541(3) 0.0680(4) 0.0816(4) 0.0309(3) 0.0236(3) -0.0261(3)
Ca1 0.0251(3) 0.0095(3) 0.0146(3) 0.0004(2) 0.0075(2) 0.0014(3)
O1 0.0325(12) 0.0108(12) 0.0312(11) 0.0003(10) 0.0199(10) -0.0026(10)
O2 0.0325(12) 0.0099(13) 0.0369(13) -0.0017(10) 0.0191(10) 0.0011(10)
O3 0.0521(15) 0.0134(13) 0.0193(11) 0.0021(10) 0.0179(10) -0.0016(11)
O4 0.0428(13) 0.0227(14) 0.0146(10) -0.0022(10) 0.0042(10) -0.0101(11)
O5 0.0412(15) 0.0280(16) 0.0248(13) -0.0014(11) -0.0013(11) 0.0077(13)
O6 0.0309(13) 0.0343(17) 0.0225(12) -0.0015(12) 0.0070(10) 0.0044(13)
N1 0.0239(14) 0.0143(16) 0.0258(14) -0.0018(12) 0.0128(11) -0.0049(12)
N2 0.0274(14) 0.0156(15) 0.0206(13) 0.0006(12) 0.0113(11) -0.0024(12)
C1 0.0238(16) 0.0120(17) 0.0169(14) 0.0005(13) 0.0078(12) 0.0016(13)
C2 0.0206(15) 0.0117(17) 0.0173(14) 0.0018(12) 0.0048(12) -0.0011(13)
C3 0.0198(14) 0.0158(18) 0.0132(13) 0.0025(13) 0.0044(11) -0.0004(13)
C4 0.0221(16) 0.0146(18) 0.0166(14) -0.0021(13) 0.0072(12) -0.0010(13)
C5 0.0186(15) 0.0181(18) 0.0235(15) 0.0008(14) 0.0088(12) 0.0001(14)
C6 0.0230(16) 0.0171(18) 0.0309(17) -0.0001(15) 0.0138(14) -0.0005(14)
C7 0.048(2) 0.032(2) 0.0334(19) -0.0030(18) 0.0173(17) -0.0151(19)
C8 0.049(2) 0.035(3) 0.050(2) -0.005(2) 0.014(2) -0.025(2)
C9 0.0254(18) 0.035(2) 0.052(2) 0.015(2) 0.0170(17) -0.0052(17)
C10 0.058(3) 0.051(3) 0.046(2) 0.001(2) 0.037(2) -0.009(2)
C11 0.054(2) 0.031(2) 0.042(2) -0.0084(18) 0.0305(19) -0.0142(19)

loop_
_atom_type_symbol
_atom_type_description
_atom_type_scat_dispersion_real
_atom_type_scat_dispersion_imag
_atom_type_scat_source
C C 0.0033 0.0016 'International Tables Vol C Tables 4.2.6.8 and 6.1.1.4'
H H 0.0000 0.0000 'International Tables Vol C Tables 4.2.6.8 and 6.1.1.4'
Br Br -0.2901 2.4595 'International Tables Vol C Tables 4.2.6.8 and 6.1.1.4'
Ca Ca 0.2262 0.3064 'International Tables Vol C Tables 4.2.6.8 and 6.1.1.4'
N N 0.0061 0.0033 'International Tables Vol C Tables 4.2.6.8 and 6.1.1.4'
O O 0.0106 0.0060 'International Tables Vol C Tables 4.2.6.8 and 6.1.1.4'

loop_
_geom_angle_atom_site_label_1
_geom_angle_atom_site_label_2
_geom_angle_atom_site_label_3
_geom_angle
_geom_angle_site_symmetry_1
_geom_angle_site_symmetry_3
Ca1 Ca1 Ca1 115.04(3) 2_646 2_656
O1 Ca1 Ca1 34.72(4) 2_656 2_656
O1 Ca1 Ca1 32.45(5) . 2_646
O1 Ca1 Ca1 83.89(5) . 2_656
O1 Ca1 Ca1 147.14(5) 2_656 2_646
O1 Ca1 O1 118.24(6) 2_656 .
O1 Ca1 O2 163.66(7) 2_656 2_646
O1 Ca1 O2 49.68(7) . .
O1 Ca1 O2 68.64(7) 2_656 .
O1 Ca1 O4 85.86(8) 2_656 3_666
O1 Ca1 O6 104.81(8) 2_656 .
O1 Ca1 O6 128.15(8) . .
O1 Ca1 C1 93.60(8) 2_656 .
O1 Ca1 C1 24.95(8) . .
O2 Ca1 Ca1 153.97(6) 2_646 2_656
O2 Ca1 Ca1 81.02(5) . 2_646
O2 Ca1 Ca1 39.51(5) 2_646 2_646
O2 Ca1 Ca1 34.24(5) . 2_656
O2 Ca1 O1 71.62(7) 2_646 .
O2 Ca1 O2 120.47(6) 2_646 .
O2 Ca1 O6 74.62(8) 2_646 .
O2 Ca1 C1 24.98(7) . .
O2 Ca1 C1 96.50(8) 2_646 .
O3 Ca1 Ca1 107.93(6) 2_656 2_656
O3 Ca1 Ca1 120.88(6) 2_656 2_646
O3 Ca1 O1 76.03(7) 2_656 2_656
O3 Ca1 O1 146.30(8) 2_656 .
O3 Ca1 O2 134.04(8) 2_656 .
O3 Ca1 O2 88.88(8) 2_656 2_646
O3 Ca1 O4 130.08(8) 2_656 3_666
O3 Ca1 O6 68.43(8) 2_656 .
O3 Ca1 C1 149.76(8) 2_656 .
O4 Ca1 Ca1 99.31(6) 3_666 2_646
O4 Ca1 Ca1 75.64(6) 3_666 2_656
O4 Ca1 O1 83.04(7) 3_666 .
O4 Ca1 O2 109.01(8) 3_666 2_646
O4 Ca1 O2 76.28(7) 3_666 .
O4 Ca1 O6 72.17(8) 3_666 .
O4 Ca1 C1 76.04(8) 3_666 .
O5 Ca1 Ca1 71.10(7) . 2_646
O5 Ca1 Ca1 83.71(7) . 2_656
O5 Ca1 O1 74.56(8) . .
O5 Ca1 O1 88.66(9) . 2_656
O5 Ca1 O2 81.42(9) . 2_646
O5 Ca1 O2 75.18(8) . .
O5 Ca1 O3 75.55(9) . 2_656
O5 Ca1 O4 150.97(9) . 3_666
O5 Ca1 O6 136.60(9) . .
O5 Ca1 C1 75.88(9) . .
O6 Ca1 Ca1 129.61(7) . 2_656
O6 Ca1 Ca1 107.66(7) . 2_646
O6 Ca1 O2 148.20(7) . .
O6 Ca1 C1 141.64(8) . .
C1 Ca1 Ca1 59.02(6) . 2_656
C1 Ca1 Ca1 57.10(6) . 2_646
Ca1 O1 Ca1 112.82(8) 2_646 .
C1 O1 Ca1 147.89(19) . 2_646
C1 O1 Ca1 97.29(18) . .
Ca1 O2 Ca1 106.25(7) 2_656 .
C1 O2 Ca1 162.4(2) . 2_656
C1 O2 Ca1 88.93(17) . .
C4 O3 Ca1 143.0(2) . 2_646
C4 O4 Ca1 151.4(2) . 3_666
Ca1 O5 H5A 115(3) . .
Ca1 O5 H5B 126(4) . .
H5A O5 H5B 103(4) . .
Ca1 O6 H6A 103(2) . .
Ca1 O6 H6B 109(3) . .
H6A O6 H6B 109(4) . .
C2 N1 H1 124(3) . .
C5 N1 C2 108.1(3) . .
C5 N1 H1 127(3) . .
C5 N2 C3 105.8(2) . .
O1 C1 Ca1 57.76(14) . .
O1 C1 C2 119.2(3) . .
O2 C1 Ca1 66.09(15) . .
O2 C1 O1 122.8(3) . .
O2 C1 C2 117.9(3) . .
C2 C1 Ca1 166.4(2) . .
N1 C2 C1 120.4(3) . .
N1 C2 C3 105.2(2) . .
C3 C2 C1 133.0(3) . .
N2 C3 C2 109.7(3) . .
N2 C3 C4 120.1(2) . .
C2 C3 C4 130.1(3) . .
O3 C4 O4 124.5(3) . .
O3 C4 C3 118.5(2) . .
O4 C4 C3 117.0(3) . .
N1 C5 C6 124.6(3) . .
N2 C5 N1 111.2(3) . .
N2 C5 C6 124.2(3) . .
C7 C6 C5 122.2(3) . .
C7 C6 C11 118.7(3) . .
C11 C6 C5 119.0(3) . .
C6 C7 H7 118(3) . .
C6 C7 C8 120.9(4) . .
C8 C7 H7 121(3) . .
C7 C8 H8 121(2) . .
C9 C8 C7 119.3(4) . .
C9 C8 H8 119(2) . .
C8 C9 Br1 120.1(3) . .
C10 C9 Br1 118.7(3) . .
C10 C9 C8 121.1(3) . .
C9 C10 H10 119(3) . .
C9 C10 C11 119.6(4) . .
C11 C10 H10 121(3) . .
C6 C11 H11 120(2) . .
C10 C11 C6 120.3(4) . .
C10 C11 H11 120(2) . .

loop_
_geom_bond_atom_site_label_1
_geom_bond_atom_site_label_2
_geom_bond_distance
_geom_bond_site_symmetry_2
Br1 C9 1.901(3) .
Ca1 Ca1 4.0958(6) 2_656
Ca1 Ca1 4.0958(6) 2_646
Ca1 O1 2.384(2) 2_656
Ca1 O1 2.531(2) .
Ca1 O2 2.401(2) 2_646
Ca1 O2 2.714(2) .
Ca1 O3 2.382(2) 2_656
Ca1 O4 2.392(2) 3_666
Ca1 O5 2.375(3) .
Ca1 O6 2.542(2) .
Ca1 C1 2.969(3) .
O1 Ca1 2.384(2) 2_646
O1 C1 1.263(4) .
O2 Ca1 2.401(2) 2_656
O2 C1 1.254(4) .
O3 Ca1 2.382(2) 2_646
O3 C4 1.242(3) .
O4 Ca1 2.392(2) 3_666
O4 C4 1.260(3) .
O5 H5A 0.869(19) .
O5 H5B 0.88(2) .
O6 H6A 0.92(4) .
O6 H6B 0.846(19) .
N1 C2 1.376(4) .
N1 C5 1.346(4) .
N1 H1 0.844(19) .
N2 C3 1.375(3) .
N2 C5 1.328(4) .
C1 C2 1.491(4) .
C2 C3 1.383(4) .
C3 C4 1.498(4) .
C5 C6 1.473(4) .
C6 C7 1.378(5) .
C6 C11 1.393(5) .
C7 H7 0.92(4) .
C7 C8 1.384(5) .
C8 H8 0.93(4) .
C8 C9 1.369(6) .
C9 C10 1.365(6) .
C10 H10 0.93(4) .
C10 C11 1.384(5) .
C11 H11 0.95(4) .

loop_
_geom_hbond_atom_site_label_D
_geom_hbond_atom_site_label_H
_geom_hbond_atom_site_label_A
_geom_hbond_distance_DH
_geom_hbond_distance_HA
_geom_hbond_distance_DA
_geom_hbond_angle_DHA
_geom_hbond_site_symmetry_A
O6 H6A N2 0.92(4) 1.87(4) 2.782(3) 171(3) 3_666
O5 H5A O3 0.869(19) 2.54(4) 3.103(3) 124(4) 4_566
O5 H5A O4 0.869(19) 1.93(2) 2.783(4) 166(4) 4_566
O5 H5B O5 0.88(2) 2.65(5) 3.237(5) 125(4) 3_667
N1 H1 O3 0.844(19) 2.33(3) 3.005(4) 137(3) 1_565
N1 H1 O6 0.844(19) 2.29(3) 3.038(4) 148(4) 2_656

loop_
_geom_torsion_atom_site_label_1
_geom_torsion_atom_site_label_2
_geom_torsion_atom_site_label_3
_geom_torsion_atom_site_label_4
_geom_torsion
_geom_torsion_site_symmetry_1
_geom_torsion_site_symmetry_4
Br1 C9 C10 C11 -178.8(3) . .
Ca1 Ca1 O1 Ca1 164.08(8) 2_656 2_646
Ca1 Ca1 O1 C1 -168.6(2) 2_646 .
Ca1 Ca1 O1 C1 -4.51(17) 2_656 .
Ca1 Ca1 O2 Ca1 -173.50(8) 2_646 2_656
Ca1 Ca1 O2 C1 -170.9(2) 2_656 .
Ca1 Ca1 O2 C1 15.62(17) 2_646 .
Ca1 Ca1 C1 O1 174.8(2) 2_656 .
Ca1 Ca1 C1 O1 7.27(15) 2_646 .
Ca1 Ca1 C1 O2 -161.54(19) 2_646 .
Ca1 Ca1 C1 O2 5.97(15) 2_656 .
Ca1 Ca1 C1 C2 -104.1(9) 2_656 .
Ca1 Ca1 C1 C2 88.4(9) 2_646 .
Ca1 O1 C1 Ca1 -159.9(4) 2_646 .
Ca1 O1 C1 O2 -147.7(3) 2_646 .
Ca1 O1 C1 O2 12.2(3) . .
Ca1 O1 C1 C2 -164.6(2) . .
Ca1 O1 C1 C2 35.5(5) 2_646 .
Ca1 O2 C1 Ca1 -149.9(7) 2_656 .
Ca1 O2 C1 O1 -161.1(5) 2_656 .
Ca1 O2 C1 O1 -11.3(3) . .
Ca1 O2 C1 C2 165.5(2) . .
Ca1 O2 C1 C2 15.7(9) 2_656 .
Ca1 O3 C4 O4 -118.2(3) 2_646 .
Ca1 O3 C4 C3 64.2(4) 2_646 .
Ca1 O4 C4 O3 153.6(3) 3_666 .
Ca1 O4 C4 C3 -28.8(6) 3_666 .
Ca1 C1 C2 N1 114.1(9) . .
Ca1 C1 C2 C3 -50.4(11) . .
O1 Ca1 O1 Ca1 158.81(11) 2_656 2_646
O1 Ca1 O1 C1 -9.78(16) 2_656 .
O1 Ca1 O2 Ca1 -6.36(7) 2_656 2_656
O1 Ca1 O2 Ca1 177.05(13) . 2_656
O1 Ca1 O2 C1 -177.24(19) 2_656 .
O1 Ca1 O2 C1 6.17(16) . .
O1 Ca1 C1 O1 171.38(14) 2_656 .
O1 Ca1 C1 O2 -168.8(3) . .
O1 Ca1 C1 O2 2.58(18) 2_656 .
O1 Ca1 C1 C2 -107.5(9) 2_656 .
O1 Ca1 C1 C2 81.1(9) . .
O1 C1 C2 N1 -172.7(3) . .
O1 C1 C2 C3 22.8(5) . .
O2 Ca1 O1 Ca1 -6.97(8) 2_646 2_646
O2 Ca1 O1 Ca1 162.41(13) . 2_646
O2 Ca1 O1 C1 -175.56(19) 2_646 .
O2 Ca1 O1 C1 -6.17(16) . .
O2 Ca1 O2 Ca1 -171.25(11) 2_646 2_656
O2 Ca1 O2 C1 17.87(15) 2_646 .
O2 Ca1 C1 O1 168.8(3) . .
O2 Ca1 C1 O1 4.24(19) 2_646 .
O2 Ca1 C1 O2 -164.56(13) 2_646 .
O2 Ca1 C1 C2 85.3(9) 2_646 .
O2 Ca1 C1 C2 -110.1(10) . .
O2 C1 C2 N1 10.4(4) . .
O2 C1 C2 C3 -154.2(3) . .
O3 Ca1 O1 Ca1 50.66(17) 2_656 2_646
O3 Ca1 O1 C1 -117.9(2) 2_656 .
O3 Ca1 O2 Ca1 -48.75(13) 2_656 2_656
O3 Ca1 O2 C1 140.37(17) 2_656 .
O3 Ca1 C1 O1 103.2(2) 2_656 .
O3 Ca1 C1 O2 -65.6(3) 2_656 .
O3 Ca1 C1 C2 -175.7(8) 2_656 .
O4 Ca1 O1 Ca1 -119.70(10) 3_666 2_646
O4 Ca1 O1 C1 71.71(18) 3_666 .
O4 Ca1 O2 Ca1 84.55(9) 3_666 2_656
O4 Ca1 O2 C1 -86.33(18) 3_666 .
O4 Ca1 C1 O1 -103.79(18) 3_666 .
O4 Ca1 C1 O2 87.41(18) 3_666 .
O4 Ca1 C1 C2 -22.7(9) 3_666 .
O5 Ca1 O1 Ca1 78.94(10) . 2_646
O5 Ca1 O1 C1 -89.65(19) . .
O5 Ca1 O2 Ca1 -100.80(10) . 2_656
O5 Ca1 O2 C1 88.32(19) . .
O5 Ca1 C1 O1 83.67(18) . .
O5 Ca1 C1 O2 -85.13(18) . .
O5 Ca1 C1 C2 164.8(9) . .
O6 Ca1 O1 Ca1 -58.92(13) . 2_646
O6 Ca1 O1 C1 132.49(18) . .
O6 Ca1 O2 Ca1 77.35(17) . 2_656
O6 Ca1 O2 C1 -93.5(2) . .
O6 Ca1 C1 O1 -69.1(2) . .
O6 Ca1 C1 O2 122.06(19) . .
O6 Ca1 C1 C2 12.0(10) . .
N1 C2 C3 N2 -1.2(3) . .
N1 C2 C3 C4 -179.7(3) . .
N1 C5 C6 C7 18.0(5) . .
N1 C5 C6 C11 -159.0(3) . .
N2 C3 C4 O3 139.3(3) . .
N2 C3 C4 O4 -38.5(4) . .
N2 C5 C6 C7 -163.9(3) . .
N2 C5 C6 C11 19.0(5) . .
C1 Ca1 O1 Ca1 168.6(2) . 2_646
C1 Ca1 O2 Ca1 170.9(2) . 2_656
C1 C2 C3 N2 165.0(3) . .
C1 C2 C3 C4 -13.5(5) . .
C2 N1 C5 N2 -0.8(3) . .
C2 N1 C5 C6 177.5(3) . .
C2 C3 C4 O3 -42.3(5) . .
C2 C3 C4 O4 140.0(3) . .
C3 N2 C5 N1 0.1(3) . .
C3 N2 C5 C6 -178.2(3) . .
C5 N1 C2 C1 -167.2(3) . .
C5 N1 C2 C3 1.2(3) . .
C5 N2 C3 C2 0.7(3) . .
C5 N2 C3 C4 179.4(3) . .
C5 C6 C7 C8 -178.7(4) . .
C5 C6 C11 C10 178.1(4) . .
C6 C7 C8 C9 0.9(7) . .
C7 C6 C11 C10 0.9(6) . .
C7 C8 C9 Br1 178.2(3) . .
C7 C8 C9 C10 0.5(7) . .
C8 C9 C10 C11 -1.2(7) . .
C9 C10 C11 C6 0.4(7) . .
C11 C6 C7 C8 -1.6(6) . .
